data_4112395
loop_
_publ_author_name
'M. David Curtis'
'Jie Cao'
'Jeff W. Kampf'

_publ_section_title
;
 Solid-State Packing of Conjugated Oligomers: From \p-Stacks to the
 Herringbone Structure
;
_journal_name_full 'Journal of the American Chemical Society'
_journal_page_first 4318
_journal_page_last 4328
_journal_paper_doi 10.1021/ja0397916
_journal_volume 126
_journal_year 2004
_chemical_formula_sum 'C22 H22 N4 O4 S2'
_chemical_formula_weight 470.56
_chemical_name_systematic
;
 ?
;
_space_group_IT_number 14
_symmetry_cell_setting monoclinic
_symmetry_space_group_name_Hall '-P 2yn'
_symmetry_space_group_name_H-M 'P 1 21/n 1'
_atom_sites_solution_hydrogens geom
_atom_sites_solution_primary direct
_atom_sites_solution_secondary difmap
_audit_creation_method SHELXL-97
_cell_angle_alpha 90.00
_cell_angle_beta 97.526(8)
_cell_angle_gamma 90.00
_cell_formula_units_Z 2
_cell_length_a 11.120(6)
_cell_length_b 5.343(3)
_cell_length_c 18.816(9)
_cell_measurement_reflns_used 2962
_cell_measurement_temperature 158(2)
_cell_measurement_theta_max 25.98
_cell_measurement_theta_min 2.18
_cell_volume 1108.3(10)
_computing_cell_refinement 'Bruker SMART'
_computing_data_collection 'Bruker SMART'
_computing_data_reduction 'Bruker SHELXTL'
_computing_molecular_graphics 'Bruker SHELXTL'
_computing_publication_material 'Bruker SHELXTL'
_computing_structure_refinement 'Bruker SHELXTL'
_computing_structure_solution 'Bruker SHELXTL'
_diffrn_ambient_temperature 158(2)
_diffrn_measured_fraction_theta_full 0.999
_diffrn_measured_fraction_theta_max 0.999
_diffrn_measurement_device_type 'CCD area detector'
_diffrn_measurement_method 'phi and omega scans'
_diffrn_radiation_monochromator graphite
_diffrn_radiation_source 'sealed tube'
_diffrn_radiation_type MoK\a
_diffrn_radiation_wavelength 0.71073
_diffrn_reflns_av_R_equivalents 0.0446
_diffrn_reflns_av_sigmaI/netI 0.0326
_diffrn_reflns_limit_h_max 13
_diffrn_reflns_limit_h_min -13
_diffrn_reflns_limit_k_max 6
_diffrn_reflns_limit_k_min -6
_diffrn_reflns_limit_l_max 23
_diffrn_reflns_limit_l_min -23
_diffrn_reflns_number 10460
_diffrn_reflns_theta_full 26.38
_diffrn_reflns_theta_max 26.38
_diffrn_reflns_theta_min 2.02
_exptl_absorpt_coefficient_mu 0.278
_exptl_absorpt_correction_T_max 0.978
_exptl_absorpt_correction_T_min 0.816
_exptl_absorpt_correction_type multi-scan
_exptl_absorpt_process_details 'Blessing, Acta Cryst. (1995) A51 33-38.'
_exptl_crystal_colour 'flat needle'
_exptl_crystal_density_diffrn 1.410
_exptl_crystal_description yellow
_exptl_crystal_F_000 492
_exptl_crystal_size_max 0.02
_exptl_crystal_size_mid 0.18
_exptl_crystal_size_min 0.30
_refine_diff_density_max 0.261
_refine_diff_density_min -0.214
_refine_diff_density_rms 0.048
_refine_ls_extinction_coef 0.0064(15)
_refine_ls_extinction_expression Fc^*^=kFc[1+0.001xFc^2^\l^3^/sin(2\q)]^-1/4^
_refine_ls_extinction_method SHELXL
_refine_ls_goodness_of_fit_ref 1.031
_refine_ls_hydrogen_treatment mixed
_refine_ls_matrix_type full
_refine_ls_number_parameters 149
_refine_ls_number_reflns 2276
_refine_ls_number_restraints 0
_refine_ls_restrained_S_all 1.031
_refine_ls_R_factor_all 0.0551
_refine_ls_R_factor_gt 0.0345
_refine_ls_shift/su_max 0.001
_refine_ls_shift/su_mean 0.000
_refine_ls_structure_factor_coef Fsqd
_refine_ls_weighting_details 'calc w=1/[\s^2^(Fo^2^)+(0.0499P)^2^+0.1231P] where P=(Fo^2^+2Fc^2^)/3'
_refine_ls_weighting_scheme calc
_refine_ls_wR_factor_gt 0.0823
_refine_ls_wR_factor_ref 0.0894
_reflns_number_gt 1728
_reflns_number_total 2276
_reflns_threshold_expression >2sigma(I)
_cod_data_source_file ja0397916si20031125_105743.cif
_cod_data_source_block ebt2coh
_cod_original_cell_volume 1108.4(9)
_cod_database_code 4112395

loop_
_symmetry_equiv_pos_as_xyz
'x, y, z'
'-x+1/2, y+1/2, -z+1/2'
'-x, -y, -z'
'x-1/2, -y-1/2, z-1/2'

loop_
_atom_site_label
_atom_site_type_symbol
_atom_site_fract_x
_atom_site_fract_y
_atom_site_fract_z
_atom_site_U_iso_or_equiv
_atom_site_adp_type
_atom_site_occupancy
_atom_site_symmetry_multiplicity
_atom_site_calc_flag
_atom_site_refinement_flags
S1 S 0.44067(4) 0.20934(8) 0.92100(2) 0.02256(15) Uani 1 1 d .
O1 O 0.65901(12) -0.2274(2) 0.82945(7) 0.0331(3) Uani 1 1 d .
O2 O 0.45611(11) -0.1947(2) 0.82205(7) 0.0307(3) Uani 1 1 d .
H2 H 0.4572 -0.3151 0.7934 0.0396(17) Uiso 1 1 calc R
N1 N 0.64561(13) 0.3768(3) 0.98274(8) 0.0217(3) Uani 1 1 d .
N2 N 0.44996(13) -0.5597(3) 0.73289(8) 0.0271(4) Uani 1 1 d .
C1 C 0.52767(15) 0.4071(3) 0.97909(9) 0.0200(4) Uani 1 1 d .
C2 C 0.67250(15) 0.1917(3) 0.93689(9) 0.0211(4) Uani 1 1 d .
C3 C 0.57257(15) 0.0784(3) 0.89904(9) 0.0211(4) Uani 1 1 d .
C4 C 0.56818(16) -0.1302(3) 0.84672(9) 0.0242(4) Uani 1 1 d .
C5 C 0.80331(15) 0.1230(3) 0.93485(10) 0.0262(4) Uani 1 1 d .
H5A H 0.8554 0.2687 0.9501 0.0396(17) Uiso 1 1 calc R
H5B H 0.8154 0.0805 0.8851 0.0396(17) Uiso 1 1 calc R
C6 C 0.84132(16) -0.0993(3) 0.98382(11) 0.0311(5) Uani 1 1 d .
H6A H 0.8381 -0.0514 1.0338 0.0396(17) Uiso 1 1 calc R
H6B H 0.9242 -0.1493 0.9779 0.0396(17) Uiso 1 1 calc R
H6C H 0.7860 -0.2398 0.9711 0.0396(17) Uiso 1 1 calc R
C7 C 0.55237(17) -0.6734(3) 0.72008(10) 0.0283(4) Uani 1 1 d .
H7 H 0.6276 -0.6146 0.7440 0.0396(17) Uiso 1 1 calc R
C8 C 0.55252(19) -0.8721(4) 0.67359(11) 0.0342(5) Uani 1 1 d .
H8 H 0.6265 -0.9495 0.6657 0.0396(17) Uiso 1 1 calc R
C9 C 0.44302(19) -0.9572(4) 0.63854(11) 0.0378(5) Uani 1 1 d .
H9 H 0.4408 -1.0945 0.6063 0.0396(17) Uiso 1 1 calc R
C10 C 0.33694(19) -0.8399(4) 0.65097(11) 0.0357(5) Uani 1 1 d .
H10 H 0.2608 -0.8940 0.6271 0.0396(17) Uiso 1 1 calc R
C11 C 0.34359(18) -0.6434(4) 0.69859(10) 0.0314(5) Uani 1 1 d .
H11 H 0.2707 -0.5639 0.7076 0.0396(17) Uiso 1 1 calc R

loop_
_atom_site_aniso_label
_atom_site_aniso_U_11
_atom_site_aniso_U_22
_atom_site_aniso_U_33
_atom_site_aniso_U_23
_atom_site_aniso_U_13
_atom_site_aniso_U_12
S1 0.0208(2) 0.0232(2) 0.0232(2) -0.00247(19) 0.00086(17) 0.00154(18)
O1 0.0250(7) 0.0369(8) 0.0372(8) -0.0127(6) 0.0029(6) 0.0039(6)
O2 0.0253(7) 0.0315(8) 0.0347(8) -0.0131(6) 0.0019(6) -0.0026(6)
N1 0.0226(8) 0.0195(7) 0.0232(8) 0.0012(6) 0.0038(6) -0.0001(6)
N2 0.0276(8) 0.0279(9) 0.0254(8) -0.0009(7) 0.0016(6) -0.0028(7)
C1 0.0226(9) 0.0175(9) 0.0197(9) 0.0010(7) 0.0016(7) -0.0008(7)
C2 0.0234(9) 0.0183(9) 0.0219(9) 0.0035(7) 0.0042(7) -0.0002(7)
C3 0.0224(9) 0.0202(9) 0.0207(9) 0.0021(7) 0.0031(7) 0.0021(7)
C4 0.0249(10) 0.0252(9) 0.0220(10) 0.0012(7) 0.0008(8) -0.0009(7)
C5 0.0202(9) 0.0248(9) 0.0338(11) -0.0035(8) 0.0043(8) -0.0015(7)
C6 0.0214(10) 0.0284(10) 0.0428(12) -0.0007(9) 0.0018(8) 0.0014(8)
C7 0.0262(10) 0.0319(11) 0.0265(10) -0.0020(8) 0.0022(8) -0.0045(8)
C8 0.0346(12) 0.0334(11) 0.0357(12) -0.0042(9) 0.0092(9) -0.0014(9)
C9 0.0460(13) 0.0355(12) 0.0329(12) -0.0118(9) 0.0085(9) -0.0112(10)
C10 0.0330(11) 0.0396(12) 0.0325(11) -0.0043(9) -0.0032(9) -0.0117(9)
C11 0.0246(10) 0.0366(11) 0.0321(11) -0.0007(8) 0.0001(8) -0.0031(8)

loop_
_atom_type_symbol
_atom_type_description
_atom_type_scat_dispersion_real
_atom_type_scat_dispersion_imag
_atom_type_scat_source
C C 0.0033 0.0016 'International Tables Vol C Tables 4.2.6.8 and 6.1.1.4'
H H 0.0000 0.0000 'International Tables Vol C Tables 4.2.6.8 and 6.1.1.4'
N N 0.0061 0.0033 'International Tables Vol C Tables 4.2.6.8 and 6.1.1.4'
O O 0.0106 0.0060 'International Tables Vol C Tables 4.2.6.8 and 6.1.1.4'
S S 0.1246 0.1234 'International Tables Vol C Tables 4.2.6.8 and 6.1.1.4'

loop_
_geom_angle_atom_site_label_1
_geom_angle_atom_site_label_2
_geom_angle_atom_site_label_3
_geom_angle
_geom_angle_site_symmetry_1
_geom_angle_site_symmetry_3
C1 S1 C3 88.64(9) . .
C1 N1 C2 110.76(14) . .
C7 N2 C11 118.46(16) . .
N1 C1 C1 123.12(19) . 3_667
N1 C1 S1 115.54(13) . .
C1 C1 S1 121.34(17) 3_667 .
N1 C2 C3 114.47(15) . .
N1 C2 C5 118.89(15) . .
C3 C2 C5 126.56(16) . .
C2 C3 C4 128.81(16) . .
C2 C3 S1 110.58(13) . .
C4 C3 S1 120.60(13) . .
O1 C4 O2 125.03(17) . .
O1 C4 C3 122.78(16) . .
O2 C4 C3 112.19(15) . .
C2 C5 C6 111.47(15) . .
N2 C7 C8 122.42(17) . .
C7 C8 C9 118.84(19) . .
C10 C9 C8 119.19(19) . .
C11 C10 C9 118.80(18) . .
N2 C11 C10 122.29(18) . .

loop_
_geom_bond_atom_site_label_1
_geom_bond_atom_site_label_2
_geom_bond_distance
_geom_bond_site_symmetry_2
S1 C1 1.7233(18) .
S1 C3 1.7234(18) .
O1 C4 1.217(2) .
O2 C4 1.318(2) .
N1 C1 1.314(2) .
N1 C2 1.371(2) .
N2 C7 1.340(2) .
N2 C11 1.347(2) .
C1 C1 1.453(3) 3_667
C2 C3 1.379(2) .
C2 C5 1.506(2) .
C3 C4 1.484(2) .
C5 C6 1.529(3) .
C7 C8 1.376(3) .
C8 C9 1.384(3) .
C9 C10 1.382(3) .
C10 C11 1.376(3) .

loop_
_geom_hbond_atom_site_label_D
_geom_hbond_atom_site_label_H
_geom_hbond_atom_site_label_A
_geom_hbond_distance_DH
_geom_hbond_distance_HA
_geom_hbond_distance_DA
_geom_hbond_angle_DHA
O2 H2 N2 0.84 1.73 2.567(2) 176.4
